data_4342676
loop_
_publ_author_name
'Xie, Wei'
'Zhang, Shu-Ran'
'Du, Dong-Ying'
'Qin, Jun-Sheng'
'Bao, Shao-Juan'
'Li, Jing'
'Su, Zhong-Min'
'He, Wen-Wen'
'Fu, Qiang'
'Lan, Ya-Qian'

_publ_section_title
;
 Stable luminescent metal-organic frameworks as dual-functional materials
 to encapsulate ln(3+) ions for white-light emission and to detect
 nitroaromatic explosives.
;
_journal_issue 7
_journal_name_full 'Inorganic chemistry'
_journal_page_first 3290
_journal_page_last 3296
_journal_paper_doi 10.1021/ic5029383
_journal_volume 54
_journal_year 2015
_chemical_formula_sum 'C168 H96 N12 O58 Zn16'
_chemical_formula_weight 4256.49
_chemical_name_systematic
;
 ?
;
_space_group_IT_number 148
_symmetry_cell_setting trigonal
_symmetry_space_group_name_Hall '-R 3'
_symmetry_space_group_name_H-M 'R -3 :H'
_atom_sites_solution_hydrogens geom
_atom_sites_solution_primary direct
_atom_sites_solution_secondary difmap
_audit_creation_method SHELXL-97
_cell_angle_alpha 90.00
_cell_angle_beta 90.00
_cell_angle_gamma 120.00
_cell_formula_units_Z 6
_cell_length_a 51.0700(12)
_cell_length_b 51.0700(14)
_cell_length_c 29.7430(14)
_cell_measurement_reflns_used 'total reflection'
_cell_measurement_temperature 293(2)
_cell_volume 67181(4)
_computing_cell_refinement 'SMART (Bruker, 1997)'
_computing_data_collection 'SMART (Bruker, 1997)'
_computing_data_reduction SAINT
_computing_molecular_graphics 'SHELXTL-PLUS (Sheldrick, 1990)'
_computing_publication_material SHELXL-97
_computing_structure_refinement 'SHELXL-97 (Sheldrick, 1997)'
_computing_structure_solution 'SHELXS-97(Sheldrick, 1997)'
_diffrn_ambient_temperature 293(2)
_diffrn_measured_fraction_theta_full 0.998
_diffrn_measured_fraction_theta_max 0.998
_diffrn_radiation_monochromator graphite
_diffrn_radiation_source 'fine-focus sealed tube'
_diffrn_radiation_type MoK\a
_diffrn_radiation_wavelength 0.71069
_diffrn_reflns_av_R_equivalents 0.1733
_diffrn_reflns_av_sigmaI/netI 0.1559
_diffrn_reflns_limit_h_max 34
_diffrn_reflns_limit_h_min -37
_diffrn_reflns_limit_k_max 37
_diffrn_reflns_limit_k_min -34
_diffrn_reflns_limit_l_max 21
_diffrn_reflns_limit_l_min -21
_diffrn_reflns_number 34633
_diffrn_reflns_theta_full 14.98
_diffrn_reflns_theta_max 14.98
_diffrn_reflns_theta_min 0.82
_exptl_absorpt_coefficient_mu 0.874
_exptl_absorpt_correction_T_max 0.869
_exptl_absorpt_correction_T_min 0.832
_exptl_absorpt_correction_type multi-scan
_exptl_absorpt_process_details 'SADABS(Sheldrick, 1996)'
_exptl_crystal_colour yellow
_exptl_crystal_density_diffrn 0.631
_exptl_crystal_density_method 'not measured'
_exptl_crystal_description block
_exptl_crystal_F_000 12792
_exptl_crystal_size_max 0.21
_exptl_crystal_size_mid 0.19
_exptl_crystal_size_min 0.16
_platon_squeeze_details
;
;
_refine_diff_density_max 0.208
_refine_diff_density_min -0.277
_refine_diff_density_rms 0.040
_refine_ls_extinction_method none
_refine_ls_goodness_of_fit_ref 0.995
_refine_ls_hydrogen_treatment mixed
_refine_ls_matrix_type full
_refine_ls_number_parameters 403
_refine_ls_number_reflns 6009
_refine_ls_number_restraints 27
_refine_ls_restrained_S_all 1.001
_refine_ls_R_factor_all 0.1151
_refine_ls_R_factor_gt 0.0617
_refine_ls_shift/su_max 0.001
_refine_ls_shift/su_mean 0.000
_refine_ls_structure_factor_coef Fsqd
_refine_ls_weighting_details 'calc w=1/[\s^2^(Fo^2^)+(0.0172P)^2^+0.0000P] where P=(Fo^2^+2Fc^2^)/3'
_refine_ls_weighting_scheme calc
_refine_ls_wR_factor_gt 0.1126
_refine_ls_wR_factor_ref 0.1183
_reflns_number_gt 2685
_reflns_number_total 6009
_reflns_threshold_expression >2sigma(I)
_cod_data_source_file ic5029383_si_002.cif
_cod_data_source_block mm
_cod_depositor_comments
;
The following automatic conversions were performed:

'_symmetry_cell_setting' value 'Trigonal' changed to 'trigonal'
according to
/usr/data/users/saulius/crontab/automatic-downloads/rss-feeds/ACS/lib/dictionaries/cif_core.dic
dictionary named 'cif_core.dic' version 2.4.2 from 2011-04-26.

Automatic conversion script
Id: cif_fix_values 3105 2015-03-04 15:46:00Z robertas 

 Adding full bibliography for 4342676.cif.
;
_cod_original_sg_symbol_Hall -R3
_cod_original_sg_symbol_H-M R-3
_cod_database_code 4342676

loop_
_symmetry_equiv_pos_as_xyz
'x, y, z'
'-y, x-y, z'
'-x+y, -x, z'
'x+2/3, y+1/3, z+1/3'
'-y+2/3, x-y+1/3, z+1/3'
'-x+y+2/3, -x+1/3, z+1/3'
'x+1/3, y+2/3, z+2/3'
'-y+1/3, x-y+2/3, z+2/3'
'-x+y+1/3, -x+2/3, z+2/3'
'-x, -y, -z'
'y, -x+y, -z'
'x-y, x, -z'
'-x+2/3, -y+1/3, -z+1/3'
'y+2/3, -x+y+1/3, -z+1/3'
'x-y+2/3, x+1/3, -z+1/3'
'-x+1/3, -y+2/3, -z+2/3'
'y+1/3, -x+y+2/3, -z+2/3'
'x-y+1/3, x+2/3, -z+2/3'

loop_
_atom_site_label
_atom_site_type_symbol
_atom_site_fract_x
_atom_site_fract_y
_atom_site_fract_z
_atom_site_U_iso_or_equiv
_atom_site_adp_type
_atom_site_occupancy
_atom_site_symmetry_multiplicity
_atom_site_calc_flag
_atom_site_refinement_flags
C1 C 0.5782(6) 0.8853(7) 0.0447(10) 0.123(13) Uiso 1 1 d .
C2 C 0.5672(4) 0.8309(5) 0.0656(5) 0.150(7) Uiso 1 1 d .
H5 H 0.5528 0.8242 0.0429 0.180 Uiso 1 1 calc R
C3 C 0.5691(4) 0.8064(4) 0.0859(6) 0.157(8) Uiso 1 1 d .
H9 H 0.5573 0.7863 0.0769 0.188 Uiso 1 1 calc R
C4 C 0.5913(4) 0.8160(4) 0.1217(6) 0.135(7) Uiso 1 1 d .
C5 C 0.6069(3) 0.8492(4) 0.1351(5) 0.088(5) Uiso 1 1 d .
C6 C 0.6000(3) 0.8674(3) 0.1086(5) 0.091(6) Uiso 1 1 d .
H6 H 0.6098 0.8875 0.1179 0.109 Uiso 1 1 calc R
C7 C 0.5813(4) 0.8622(5) 0.0710(6) 0.120(7) Uiso 1 1 d .
C9 C 0.6250(2) 0.8516(3) 0.1742(3) 0.095(5) Uiso 1 1 d G
C10 C 0.62014(19) 0.8228(2) 0.1833(4) 0.160(7) Uiso 1 1 d G
C11 C 0.6349(3) 0.81836(19) 0.2192(4) 0.150(7) Uiso 1 1 d G
H11 H 0.6317 0.7991 0.2253 0.180 Uiso 1 1 calc R
C12 C 0.6545(2) 0.8427(3) 0.2459(3) 0.129(6) Uiso 1 1 d G
H12 H 0.6644 0.8397 0.2699 0.155 Uiso 1 1 calc R
C13 C 0.65937(18) 0.8714(2) 0.2367(3) 0.095(5) Uiso 1 1 d GD
C14 C 0.6446(2) 0.87591(19) 0.2009(4) 0.101(5) Uiso 1 1 d G
H14 H 0.6478 0.8952 0.1947 0.121 Uiso 1 1 calc R
C15 C 0.6810(5) 0.8979(4) 0.2646(8) 0.145(14) Uiso 1 1 d D
C30 C 0.5810(6) 0.9764(5) 0.0908(6) 0.127(12) Uiso 1 1 d D
C31 C 0.5741(2) 1.0120(3) 0.1424(5) 0.214(8) Uiso 1 1 d G
H31 H 0.5611 1.0132 0.1217 0.256 Uiso 1 1 calc R
C32 C 0.5880(3) 0.9952(2) 0.1324(3) 0.146(7) Uiso 1 1 d GD
C33 C 0.6074(3) 0.9934(2) 0.1634(6) 0.142(6) Uiso 1 1 d G
H33 H 0.6167 0.9822 0.1567 0.170 Uiso 1 1 calc R
C34 C 0.6129(2) 1.0084(3) 0.2044(5) 0.164(7) Uiso 1 1 d G
C35 C 0.5990(3) 1.0251(3) 0.2143(4) 0.268(11) Uiso 1 1 d G
C36 C 0.5796(3) 1.0269(2) 0.1834(7) 0.217(9) Uiso 1 1 d G
H36 H 0.5703 1.0381 0.1900 0.261 Uiso 1 1 calc R
C38 C 0.6503(4) 1.0005(2) 0.2543(6) 0.161(7) Uiso 1 1 d G
H38 H 0.6524 0.9871 0.2356 0.193 Uiso 1 1 calc R
C39 C 0.6336(3) 1.0137(4) 0.2401(3) 0.195(8) Uiso 1 1 d G
C40 C 0.6305(3) 1.0338(4) 0.2681(8) 0.387(17) Uiso 1 1 d G
C41 C 0.6442(4) 1.0408(3) 0.3101(7) 0.364(14) Uiso 1 1 d G
H41 H 0.6422 1.0543 0.3288 0.437 Uiso 1 1 calc R
C42 C 0.6610(3) 1.0277(4) 0.3243(3) 0.259(10) Uiso 1 1 d G
H42 H 0.6701 1.0323 0.3524 0.310 Uiso 1 1 calc R
C43 C 0.6640(2) 1.0075(3) 0.2963(7) 0.184(8) Uiso 1 1 d GD
C44 C 0.6860(6) 0.9986(7) 0.3138(10) 0.201(16) Uiso 1 1 d D
C50 C 0.5330(5) 0.8911(6) -0.1078(8) 0.166(14) Uiso 1 1 d D
C51 C 0.5220(4) 0.8883(3) -0.1828(12) 0.471(18) Uiso 1 1 d GDU
H51 H 0.5360 0.9089 -0.1810 0.565 Uiso 1 1 calc R
C52 C 0.5145(4) 0.8703(6) -0.1446(7) 0.308(12) Uiso 1 1 d GDU
C53 C 0.4936(5) 0.8396(5) -0.1474(6) 0.210(8) Uiso 1 1 d GD
H53 H 0.4886 0.8275 -0.1219 0.252 Uiso 1 1 calc R
C54 C 0.4801(3) 0.8269(3) -0.1884(10) 0.351(13) Uiso 1 1 d GDU
C55 C 0.4875(6) 0.8450(8) -0.2265(5) 0.433(17) Uiso 1 1 d GDU
C56 C 0.5084(7) 0.8757(7) -0.2238(8) 0.73(3) Uiso 1 1 d GDU
H56 H 0.5134 0.8877 -0.2493 0.881 Uiso 1 1 calc R
C57 C 0.4352(5) 0.7738(6) -0.1756(3) 0.176(7) Uiso 1 1 d G
H57 H 0.4388 0.7731 -0.1451 0.211 Uiso 1 1 calc R
C58 C 0.4538(3) 0.7996(4) -0.2005(9) 0.289(11) Uiso 1 1 d G
C59 C 0.4484(5) 0.8006(4) -0.2461(9) 0.364(16) Uiso 1 1 d G
C60 C 0.4244(6) 0.7759(7) -0.2668(3) 0.357(14) Uiso 1 1 d G
H60 H 0.4208 0.7766 -0.2973 0.429 Uiso 1 1 calc R
C61 C 0.4058(3) 0.7501(5) -0.2420(9) 0.342(13) Uiso 1 1 d G
H61 H 0.3897 0.7335 -0.2558 0.410 Uiso 1 1 calc R
C62 C 0.4112(4) 0.7491(3) -0.1964(8) 0.245(10) Uiso 1 1 d GD
C63 C 0.3874(8) 0.7230(7) -0.1718(14) 0.34(4) Uiso 1 1 d D
C70 C 0.4918(5) 0.8948(6) 0.0224(7) 0.095(10) Uiso 1 1 d D
C71 C 0.4375(5) 0.8487(5) 0.0277(4) 0.137(7) Uiso 1 1 d D
H71 H 0.4440 0.8387 0.0088 0.165 Uiso 1 1 calc R
C72 C 0.4607(5) 0.8792(5) 0.0412(5) 0.135(7) Uiso 1 1 d D
C73 C 0.4486(6) 0.8920(5) 0.0662(6) 0.212(10) Uiso 1 1 d D
H73 H 0.4616 0.9115 0.0761 0.254 Uiso 1 1 calc R
C74 C 0.4190(8) 0.8795(7) 0.0790(7) 0.290(14) Uiso 1 1 d D
H74 H 0.4130 0.8903 0.0972 0.348 Uiso 1 1 calc R
C75 C 0.3959(13) 0.8475(12) 0.0629(13) 0.38(2) Uiso 1 1 d D
C76 C 0.4060(7) 0.8321(8) 0.0397(8) 0.180(10) Uiso 1 1 d D
C77 C 0.3510(9) 0.7545(7) -0.0020(8) 0.224(10) Uiso 1 1 d D
C78 C 0.3792(5) 0.7807(6) 0.0040(6) 0.174(9) Uiso 1 1 d D
H78 H 0.3962 0.7813 -0.0083 0.209 Uiso 1 1 calc R
C79 C 0.3826(8) 0.8037(8) 0.0256(8) 0.181(10) Uiso 1 1 d D
C80 C 0.3566(12) 0.8041(10) 0.0484(13) 0.317(16) Uiso 1 1 d DU
C81 C 0.3287(7) 0.7794(8) 0.0466(8) 0.309(15) Uiso 1 1 d DU
H81 H 0.3118 0.7775 0.0615 0.371 Uiso 1 1 calc R
C82 C 0.3285(7) 0.7575(8) 0.0201(10) 0.393(19) Uiso 1 1 d DU
H82 H 0.3092 0.7410 0.0159 0.472 Uiso 1 1 calc R
C83 C 0.3460(8) 0.7265(7) -0.0252(11) 0.212(17) Uiso 1 1 d D
O1 O 0.5659(3) 0.9330(3) -0.0107(4) 0.141(4) Uani 1 1 d .
O2 O 0.5552(3) 0.8682(3) 0.0233(4) 0.124(5) Uani 1 1 d .
O3 O 0.5949(3) 0.9077(3) 0.0584(4) 0.121(5) Uani 1 1 d .
O4 O 0.5945(2) 0.9635(3) 0.0792(5) 0.144(5) Uani 1 1 d .
O5 O 0.5614(3) 0.9776(2) 0.0641(5) 0.128(4) Uani 1 1 d .
O6 O 0.5677(3) 0.9791(3) -0.0820(4) 0.159(6) Uani 1 1 d .
O7 O 0.5359(2) 0.9767(3) -0.0314(5) 0.138(5) Uani 1 1 d .
O8 O 0.5033(3) 0.9214(3) 0.0323(3) 0.131(5) Uani 1 1 d .
O9 O 0.5006(3) 0.8781(2) 0.0113(4) 0.153(6) Uani 1 1 d .
O10 O 0.5475(4) 0.9177(4) -0.1082(4) 0.224(7) Uani 1 1 d .
O11 O 0.5290(2) 0.8730(2) -0.0720(6) 0.154(5) Uani 1 1 d .
O12 O 0.6836(3) 0.9773(3) 0.2863(5) 0.204(7) Uani 1 1 d .
O13 O 0.7012(3) 1.0052(3) 0.3492(5) 0.188(6) Uani 1 1 d .
O14 O 0.3333 0.6667 -0.1002(10) 0.183(9) Uani 1 3 d S
O15 O 0.3687(5) 0.7024(5) -0.1860(5) 0.229(8) Uani 1 1 d .
O16 O 0.3963(2) 0.7230(3) -0.1263(6) 0.170(5) Uani 1 1 d .
O17 O 0.3915(3) 0.6822(4) -0.0407(5) 0.214(7) Uani 1 1 d .
O18 O 0.3678(3) 0.7290(3) -0.0431(5) 0.192(7) Uani 1 1 d .
O1W O 0.6043(2) 0.9694(2) -0.1449(4) 0.215(6) Uani 1 1 d .
O2W O 0.6066(3) 0.9180(3) -0.0721(4) 0.222(6) Uani 1 1 d .
Zn1 Zn 0.54257(6) 0.95228(6) 0.01069(10) 0.1303(9) Uani 1 1 d .
Zn2 Zn 0.59809(7) 0.94319(6) 0.02908(11) 0.1252(9) Uani 1 1 d .
Zn3 Zn 0.54013(7) 0.89088(7) -0.01462(10) 0.1351(10) Uani 1 1 d .
Zn4 Zn 0.58255(6) 0.94906(6) -0.07237(10) 0.1507(10) Uani 1 1 d .
Zn5 Zn 0.37234(7) 0.69870(7) -0.07597(10) 0.1599(10) Uani 1 1 d .
Zn6 Zn 0.3333 0.6667 -0.1616(2) 0.179(2) Uani 1 3 d S
N1 N 0.6006(3) 0.8029(3) 0.1534(4) 0.157(6) Uiso 1 1 d .
H1 H 0.5945 0.7839 0.1540 0.188 Uiso 1 1 calc R
N2 N 0.6144(4) 1.0439(4) 0.2493(6) 0.312(10) Uiso 1 1 d .
H2 H 0.6136 1.0596 0.2574 0.374 Uiso 1 1 calc R
N3 N 0.4644(5) 0.8298(5) -0.2652(7) 0.387(12) Uiso 1 1 d .
H3 H 0.4620 0.8369 -0.2901 0.464 Uiso 1 1 calc R
N4 N 0.3660(7) 0.8283(7) 0.0679(7) 0.301(13) Uiso 1 1 d DU
H4 H 0.3545 0.8327 0.0835 0.361 Uiso 1 1 calc R

loop_
_atom_site_aniso_label
_atom_site_aniso_U_11
_atom_site_aniso_U_22
_atom_site_aniso_U_33
_atom_site_aniso_U_23
_atom_site_aniso_U_13
_atom_site_aniso_U_12
O1 0.126(13) 0.150(15) 0.128(13) 0.021(11) 0.026(11) 0.054(13)
O2 0.126(13) 0.092(11) 0.172(13) 0.002(9) -0.004(10) 0.067(11)
O3 0.124(12) 0.110(14) 0.125(11) -0.032(11) -0.043(9) 0.056(11)
O4 0.123(12) 0.147(13) 0.161(13) 0.060(10) 0.007(10) 0.067(11)
O5 0.100(11) 0.102(10) 0.186(13) 0.000(10) 0.019(10) 0.052(9)
O6 0.141(14) 0.161(13) 0.159(13) 0.034(10) 0.002(10) 0.063(11)
O7 0.133(12) 0.160(12) 0.137(12) -0.017(10) -0.015(10) 0.086(10)
O8 0.150(13) 0.107(12) 0.156(12) -0.039(10) -0.012(10) 0.079(11)
O9 0.195(16) 0.098(11) 0.171(13) -0.014(9) -0.031(11) 0.078(12)
O10 0.272(19) 0.175(18) 0.149(13) 0.006(13) 0.000(12) 0.055(15)
O11 0.121(11) 0.145(13) 0.176(13) -0.019(12) -0.010(10) 0.053(10)
O12 0.232(16) 0.155(13) 0.262(17) -0.055(12) -0.100(13) 0.124(13)
O13 0.196(15) 0.148(14) 0.214(17) 0.000(12) -0.034(13) 0.082(12)
O14 0.181(19) 0.181(19) 0.19(3) 0.000 0.000 0.091(9)
O15 0.37(3) 0.27(2) 0.150(16) 0.017(18) 0.05(2) 0.24(2)
O16 0.149(13) 0.152(12) 0.193(16) 0.002(12) 0.032(12) 0.062(11)
O17 0.184(15) 0.196(17) 0.244(16) -0.026(14) -0.108(12) 0.082(14)
O18 0.150(15) 0.205(16) 0.210(15) -0.046(11) 0.018(12) 0.081(13)
O1W 0.190(13) 0.163(12) 0.288(16) -0.070(11) 0.020(11) 0.084(10)
O2W 0.281(16) 0.212(14) 0.184(12) 0.024(10) -0.017(11) 0.132(13)
Zn1 0.106(3) 0.124(3) 0.157(3) 0.012(2) 0.004(2) 0.055(2)
Zn2 0.109(3) 0.128(3) 0.145(3) 0.007(2) 0.007(3) 0.064(2)
Zn3 0.108(3) 0.130(3) 0.161(3) -0.008(2) 0.006(2) 0.054(2)
Zn4 0.135(3) 0.158(3) 0.179(3) 0.020(3) 0.013(3) 0.088(3)
Zn5 0.167(3) 0.156(3) 0.161(3) 0.000(3) 0.010(3) 0.083(3)
Zn6 0.191(4) 0.191(4) 0.154(7) 0.000 0.000 0.096(2)

loop_
_atom_type_symbol
_atom_type_description
_atom_type_scat_dispersion_real
_atom_type_scat_dispersion_imag
_atom_type_scat_source
C C 0.0033 0.0016 'International Tables Vol C Tables 4.2.6.8 and 6.1.1.4'
H H 0.0000 0.0000 'International Tables Vol C Tables 4.2.6.8 and 6.1.1.4'
O O 0.0106 0.0060 'International Tables Vol C Tables 4.2.6.8 and 6.1.1.4'
Zn Zn 0.2839 1.4301 'International Tables Vol C Tables 4.2.6.8 and 6.1.1.4'
N N 0.0061 0.0033 'International Tables Vol C Tables 4.2.6.8 and 6.1.1.4'

loop_
_geom_angle_atom_site_label_1
_geom_angle_atom_site_label_2
_geom_angle_atom_site_label_3
_geom_angle
_geom_angle_site_symmetry_1
_geom_angle_site_symmetry_3
O3 C1 O2 153(4) . .
O3 C1 C7 107(3) . .
O2 C1 C7 99(3) . .
C7 C2 C3 137(2) . .
C7 C2 H5 111.5 . .
C3 C2 H5 111.5 . .
C2 C3 C4 113.2(17) . .
C2 C3 H9 123.4 . .
C4 C3 H9 123.4 . .
N1 C4 C3 138(2) . .
N1 C4 C5 104.3(19) . .
C3 C4 C5 117.1(17) . .
C6 C5 C9 139.4(17) . .
C6 C5 C4 115.5(15) . .
C9 C5 C4 105.2(17) . .
C5 C6 C7 134.1(17) . .
C5 C6 H6 113.0 . .
C7 C6 H6 113.0 . .
C2 C7 C6 102.8(18) . .
C2 C7 C1 131(2) . .
C6 C7 C1 127(2) . .
C10 C9 C14 120.0 . .
C10 C9 C5 107.4(14) . .
C14 C9 C5 132.6(14) . .
N1 C10 C11 130.0(13) . .
N1 C10 C9 110.0(13) . .
C11 C10 C9 120.0 . .
C10 C11 C12 120.0 . .
C10 C11 H11 120.0 . .
C12 C11 H11 120.0 . .
C13 C12 C11 120.0 . .
C13 C12 H12 120.0 . .
C11 C12 H12 120.0 . .
C12 C13 C14 120.0 . .
C12 C13 C15 120.4(16) . .
C14 C13 C15 119.6(16) . .
C13 C14 C9 120.0 . .
C13 C14 H14 120.0 . .
C9 C14 H14 120.0 . .
O6 C15 O7 124.7(14) 5_665 5_665
O6 C15 C13 117(2) 5_665 .
O7 C15 C13 118(2) 5_665 .
O4 C30 O5 120.5(14) . .
O4 C30 C32 124(2) . .
O5 C30 C32 115(2) . .
C32 C31 C36 120.0 . .
C32 C31 H31 120.0 . .
C36 C31 H31 120.0 . .
C33 C32 C31 120.0 . .
C33 C32 C30 117.1(19) . .
C31 C32 C30 122.6(19) . .
C32 C33 C34 120.0 . .
C32 C33 H33 120.0 . .
C34 C33 H33 120.0 . .
C33 C34 C35 120.0 . .
C33 C34 C39 133.3(19) . .
C35 C34 C39 106.3(19) . .
N2 C35 C36 129.6(18) . .
N2 C35 C34 107.6(18) . .
C36 C35 C34 120.0 . .
C35 C36 C31 120.0 . .
C35 C36 H36 120.0 . .
C31 C36 H36 120.0 . .
C39 C38 C43 120.0 . .
C39 C38 H38 120.0 . .
C43 C38 H38 120.0 . .
C38 C39 C40 120.0 . .
C38 C39 C34 135(2) . .
C40 C39 C34 104(2) . .
N2 C40 C41 129(2) . .
N2 C40 C39 111(2) . .
C41 C40 C39 120.0 . .
C42 C41 C40 120.0 . .
C42 C41 H41 120.0 . .
C40 C41 H41 120.0 . .
C41 C42 C43 120.0 . .
C41 C42 H42 120.0 . .
C43 C42 H42 120.0 . .
C42 C43 C38 120.0 . .
C42 C43 C44 113(2) . .
C38 C43 C44 126(2) . .
O13 C44 O12 122.4(17) . .
O13 C44 C43 132(3) . .
O12 C44 C43 105(2) . .
O10 C50 O11 125.9(18) . .
O10 C50 C52 129(3) . .
O11 C50 C52 105(2) . .
C52 C51 C56 120.0 . .
C52 C51 H51 120.0 . .
C56 C51 H51 120.0 . .
C53 C52 C51 120.0 . .
C53 C52 C50 135(3) . .
C51 C52 C50 105(3) . .
C54 C53 C52 120.0 . .
C54 C53 H53 120.0 . .
C52 C53 H53 120.0 . .
C55 C54 C53 120.0 . .
C55 C54 C58 105(3) . .
C53 C54 C58 133(3) . .
C54 C55 C56 120.0 . .
C54 C55 N3 113(3) . .
C56 C55 N3 125(3) . .
C55 C56 C51 120.0 . .
C55 C56 H56 120.0 . .
C51 C56 H56 120.0 . .
C58 C57 C62 120.0 . .
C58 C57 H57 120.0 . .
C62 C57 H57 120.0 . .
C59 C58 C57 120.0 . .
C59 C58 C54 109(3) . .
C57 C58 C54 131(3) . .
C60 C59 C58 120.0 . .
C60 C59 N3 124(3) . .
C58 C59 N3 114(3) . .
C59 C60 C61 120.0 . .
C59 C60 H60 120.0 . .
C61 C60 H60 120.0 . .
C62 C61 C60 120.0 . .
C62 C61 H61 120.0 . .
C60 C61 H61 120.0 . .
C61 C62 C57 120.0 . .
C61 C62 C63 115(3) . .
C57 C62 C63 124(3) . .
O15 C63 O16 119(2) . .
O15 C63 C62 127(4) . .
O16 C63 C62 111(3) . .
O8 C70 O9 136(2) . .
O8 C70 C72 107(2) . .
O9 C70 C72 114(3) . .
C76 C71 C72 129(2) . .
C76 C71 H71 115.4 . .
C72 C71 H71 115.4 . .
C73 C72 C71 110(2) . .
C73 C72 C70 126(3) . .
C71 C72 C70 123(3) . .
C72 C73 C74 127(3) . .
C72 C73 H73 116.4 . .
C74 C73 H73 116.4 . .
C73 C74 C75 120(4) . .
C73 C74 H74 120.2 . .
C75 C74 H74 120.2 . .
C76 C75 N4 105(5) . .
C76 C75 C74 118(5) . .
N4 C75 C74 137(6) . .
C75 C76 C79 113(4) . .
C75 C76 C71 116(4) . .
C79 C76 C71 131(4) . .
C78 C77 C82 110(3) . .
C78 C77 C83 125(4) . .
C82 C77 C83 125(4) . .
C79 C78 C77 123(3) . .
C79 C78 H78 118.4 . .
C77 C78 H78 118.4 . .
C78 C79 C76 139(4) . .
C78 C79 C80 122(4) . .
C76 C79 C80 99(4) . .
N4 C80 C81 131(6) . .
N4 C80 C79 109(5) . .
C81 C80 C79 120(5) . .
C80 C81 C82 111(4) . .
C80 C81 H81 124.4 . .
C82 C81 H81 124.4 . .
C81 C82 C77 134(4) . .
C81 C82 H82 113.1 . .
C77 C82 H82 113.1 . .
O18 C83 O17 124(3) . 2_665
O18 C83 C77 114(4) . .
O17 C83 C77 113(3) 2_665 .
Zn2 O1 Zn3 111.8(7) . .
Zn2 O1 Zn1 108.7(6) . .
Zn3 O1 Zn1 109.7(6) . .
Zn2 O1 Zn4 109.1(6) . .
Zn3 O1 Zn4 108.6(6) . .
Zn1 O1 Zn4 109.0(6) . .
C1 O2 Zn3 113(2) . .
C1 O3 Zn2 117(2) . .
C30 O4 Zn2 139.7(14) . .
C30 O5 Zn1 126.6(11) . .
C15 O6 Zn4 142.5(14) 9_564 .
C15 O7 Zn1 123.0(11) 9_564 .
C70 O8 Zn1 123.7(15) . .
C70 O9 Zn3 124.6(16) . .
C50 O10 Zn4 135.4(17) . .
C50 O11 Zn3 118.4(11) . .
C44 O12 Zn4 131.1(14) . 5_665
C44 O13 Zn2 120.9(17) . 5_665
Zn6 O14 Zn5 111.4(8) . 2_665
Zn6 O14 Zn5 111.4(8) . .
Zn5 O14 Zn5 107.5(9) 2_665 .
Zn6 O14 Zn5 111.4(8) . 3_565
Zn5 O14 Zn5 107.5(9) 2_665 3_565
Zn5 O14 Zn5 107.5(9) . 3_565
C63 O15 Zn6 135(2) . .
C63 O16 Zn5 129.2(13) . .
C83 O17 Zn5 129.4(19) 3_565 .
C83 O18 Zn5 128(2) . .
O7 Zn1 O8 107.3(5) . .
O7 Zn1 O5 106.7(5) . .
O8 Zn1 O5 103.6(5) . .
O7 Zn1 O1 117.3(5) . .
O8 Zn1 O1 109.6(5) . .
O5 Zn1 O1 111.4(5) . .
O7 Zn1 Zn2 132.6(4) . .
O8 Zn1 Zn2 117.7(3) . .
O5 Zn1 Zn2 77.0(3) . .
O1 Zn1 Zn2 34.5(4) . .
O13 Zn2 O1 126.0(6) 9_564 .
O13 Zn2 O4 102.3(5) 9_564 .
O1 Zn2 O4 109.8(5) . .
O13 Zn2 O3 103.6(6) 9_564 .
O1 Zn2 O3 111.8(6) . .
O4 Zn2 O3 100.0(5) . .
O13 Zn2 Zn3 137.6(4) 9_564 .
O1 Zn2 Zn3 34.2(4) . .
O4 Zn2 Zn3 119.5(3) . .
O3 Zn2 Zn3 77.7(4) . .
O13 Zn2 Zn1 132.6(4) 9_564 .
O1 Zn2 Zn1 36.9(4) . .
O4 Zn2 Zn1 73.2(3) . .
O3 Zn2 Zn1 123.7(4) . .
Zn3 Zn2 Zn1 60.84(10) . .
O11 Zn3 O1 118.6(6) . .
O11 Zn3 O9 100.6(5) . .
O1 Zn3 O9 112.0(5) . .
O11 Zn3 O2 109.7(5) . .
O1 Zn3 O2 111.8(6) . .
O9 Zn3 O2 102.4(5) . .
O11 Zn3 Zn2 136.2(4) . .
O1 Zn3 Zn2 34.0(4) . .
O9 Zn3 Zn2 120.4(4) . .
O2 Zn3 Zn2 77.7(4) . .
O10 Zn4 O1 97.5(6) . .
O10 Zn4 O6 90.4(6) . .
O1 Zn4 O6 101.1(5) . .
O10 Zn4 O12 166.3(5) . 9_564
O1 Zn4 O12 94.0(5) . 9_564
O6 Zn4 O12 94.6(5) . 9_564
O10 Zn4 O1W 84.5(5) . .
O1 Zn4 O1W 177.9(6) . .
O6 Zn4 O1W 79.4(4) . .
O12 Zn4 O1W 83.9(4) 9_564 .
O10 Zn4 O2W 91.2(5) . .
O1 Zn4 O2W 88.9(5) . .
O6 Zn4 O2W 169.6(4) . .
O12 Zn4 O2W 81.7(4) 9_564 .
O1W Zn4 O2W 90.5(4) . .
O17 Zn5 O16 114.2(6) . .
O17 Zn5 O18 111.7(6) . .
O16 Zn5 O18 99.7(6) . .
O17 Zn5 O14 111.4(6) . .
O16 Zn5 O14 107.5(9) . .
O18 Zn5 O14 111.8(6) . .
O17 Zn5 Zn6 123.4(4) . .
O16 Zn5 Zn6 74.9(4) . .
O18 Zn5 Zn6 121.8(4) . .
O14 Zn5 Zn6 32.7(8) . .
O14 Zn6 O15 111.8(6) . 2_665
O14 Zn6 O15 111.8(6) . .
O15 Zn6 O15 107.0(7) 2_665 .
O14 Zn6 O15 111.8(6) . 3_565
O15 Zn6 O15 107.0(7) 2_665 3_565
O15 Zn6 O15 107.0(7) . 3_565
O14 Zn6 Zn5 35.84(11) . 2_665
O15 Zn6 Zn5 76.5(6) 2_665 2_665
O15 Zn6 Zn5 119.1(5) . 2_665
O15 Zn6 Zn5 130.7(6) 3_565 2_665
O14 Zn6 Zn5 35.84(11) . .
O15 Zn6 Zn5 130.7(6) 2_665 .
O15 Zn6 Zn5 76.5(6) . .
O15 Zn6 Zn5 119.1(5) 3_565 .
Zn5 Zn6 Zn5 60.94(18) 2_665 .
O14 Zn6 Zn5 35.84(11) . 3_565
O15 Zn6 Zn5 119.1(5) 2_665 3_565
O15 Zn6 Zn5 130.7(6) . 3_565
O15 Zn6 Zn5 76.5(6) 3_565 3_565
Zn5 Zn6 Zn5 60.94(18) 2_665 3_565
Zn5 Zn6 Zn5 60.94(18) . 3_565
C10 N1 C4 113.2(16) . .
C10 N1 H1 123.4 . .
C4 N1 H1 123.4 . .
C40 N2 C35 107.9(19) . .
C40 N2 H2 126.1 . .
C35 N2 H2 126.1 . .
C59 N3 C55 97(2) . .
C59 N3 H3 131.5 . .
C55 N3 H3 131.5 . .
C80 N4 C75 114(4) . .
C80 N4 H4 122.8 . .
C75 N4 H4 122.8 . .

loop_
_geom_bond_atom_site_label_1
_geom_bond_atom_site_label_2
_geom_bond_distance
_geom_bond_site_symmetry_2
C1 O3 1.11(2) .
C1 O2 1.23(2) .
C1 C7 1.49(3) .
C2 C7 1.393(19) .
C2 C3 1.437(18) .
C2 H5 0.9300 .
C3 C4 1.451(18) .
C3 H9 0.9300 .
C4 N1 1.369(17) .
C4 C5 1.521(17) .
C5 C6 1.396(14) .
C5 C9 1.449(14) .
C6 C7 1.408(17) .
C6 H6 0.9300 .
C9 C10 1.3900 .
C9 C14 1.3900 .
C10 N1 1.346(13) .
C10 C11 1.3900 .
C11 C12 1.3900 .
C11 H11 0.9300 .
C12 C13 1.3900 .
C12 H12 0.9300 .
C13 C14 1.3900 .
C13 C15 1.497(10) .
C14 H14 0.9300 .
C15 O6 1.17(2) 5_665
C15 O7 1.28(2) 5_665
C30 O4 1.220(19) .
C30 O5 1.301(19) .
C30 C32 1.495(10) .
C31 C32 1.3900 .
C31 C36 1.3900 .
C31 H31 0.9300 .
C32 C33 1.3900 .
C33 C34 1.3900 .
C33 H33 0.9300 .
C34 C35 1.3900 .
C34 C39 1.426(13) .
C35 N2 1.364(19) .
C35 C36 1.3900 .
C36 H36 0.9300 .
C38 C39 1.3900 .
C38 C43 1.3900 .
C38 H38 0.9300 .
C39 C40 1.3900 .
C40 N2 1.30(2) .
C40 C41 1.3900 .
C41 C42 1.3900 .
C41 H41 0.9300 .
C42 C43 1.3900 .
C42 H42 0.9300 .
C43 C44 1.498(10) .
C44 O13 1.25(2) .
C44 O12 1.32(3) .
C50 O10 1.18(2) .
C50 O11 1.36(2) .
C50 C52 1.489(10) .
C51 C52 1.3900 .
C51 C56 1.3900 .
C51 H51 0.9300 .
C52 C53 1.3900 .
C53 C54 1.3900 .
C53 H53 0.9300 .
C54 C55 1.3900 .
C54 C58 1.415(15) .
C55 C56 1.3900 .
C55 N3 1.55(2) .
C56 H56 0.9300 .
C57 C58 1.3900 .
C57 C62 1.3900 .
C57 H57 0.9300 .
C58 C59 1.3900 .
C59 C60 1.3900 .
C59 N3 1.41(2) .
C60 C61 1.3900 .
C60 H60 0.9300 .
C61 C62 1.3900 .
C61 H61 0.9300 .
C62 C63 1.471(10) .
C63 O15 1.09(5) .
C63 O16 1.43(4) .
C70 O8 1.218(19) .
C70 O9 1.193(18) .
C70 C72 1.484(10) .
C71 C76 1.44(2) .
C71 C72 1.465(19) .
C71 H71 0.9300 .
C72 C73 1.33(2) .
C73 C74 1.36(3) .
C73 H73 0.9300 .
C74 C75 1.54(4) .
C74 H74 0.9300 .
C75 C76 1.33(4) .
C75 N4 1.35(5) .
C76 C79 1.40(3) .
C77 C78 1.41(3) .
C77 C82 1.399(10) .
C77 C83 1.490(10) .
C78 C79 1.27(2) .
C78 H78 0.9300 .
C79 C80 1.50(4) .
C80 N4 1.23(4) .
C80 C81 1.35(4) .
C81 C82 1.36(4) .
C81 H81 0.9300 .
C82 H82 0.9300 .
C83 O18 1.18(3) .
C83 O17 1.34(3) 2_665
O1 Zn2 1.876(13) .
O1 Zn3 1.882(12) .
O1 Zn1 1.990(12) .
O1 Zn4 2.017(11) .
O2 Zn3 2.024(11) .
O3 Zn2 1.945(13) .
O4 Zn2 1.877(17) .
O5 Zn1 1.971(14) .
O6 C15 1.17(2) 9_564
O6 Zn4 2.042(15) .
O7 C15 1.28(2) 9_564
O7 Zn1 1.912(13) .
O8 Zn1 1.937(13) .
O9 Zn3 1.945(15) .
O10 Zn4 2.008(17) .
O11 Zn3 1.883(14) .
O12 Zn4 2.190(15) 5_665
O13 Zn2 1.788(16) 5_665
O14 Zn6 1.83(3) .
O14 Zn5 1.976(10) 2_665
O14 Zn5 1.976(10) .
O14 Zn5 1.976(10) 3_565
O15 Zn6 1.95(2) .
O16 Zn5 1.940(14) .
O17 C83 1.34(3) 3_565
O17 Zn5 1.896(16) .
O18 Zn5 1.939(16) .
O1W Zn4 2.410(13) .
O2W Zn4 2.446(12) .
Zn1 Zn2 3.142(4) .
Zn2 O13 1.788(16) 9_564
Zn2 Zn3 3.111(4) .
Zn4 O12 2.190(16) 9_564
Zn5 Zn6 3.142(6) .
Zn6 O15 1.95(2) 2_665
Zn6 O15 1.95(2) 3_565
Zn6 Zn5 3.142(6) 2_665
Zn6 Zn5 3.142(6) 3_565
N1 H1 0.8600 .
N2 H2 0.8600 .
N3 H3 0.8600 .
N4 H4 0.8600 .

loop_
_geom_torsion_atom_site_label_1
_geom_torsion_atom_site_label_2
_geom_torsion_atom_site_label_3
_geom_torsion_atom_site_label_4
_geom_torsion
_geom_torsion_site_symmetry_1
_geom_torsion_site_symmetry_4
C7 C2 C3 C4 0(3) . .
C2 C3 C4 N1 173.9(18) . .
C2 C3 C4 C5 5(2) . .
N1 C4 C5 C6 -177.4(12) . .
C3 C4 C5 C6 -5(2) . .
N1 C4 C5 C9 1.6(16) . .
C3 C4 C5 C9 173.9(12) . .
C9 C5 C6 C7 -178.8(14) . .
C4 C5 C6 C7 0(2) . .
C3 C2 C7 C6 -5(3) . .
C3 C2 C7 C1 175(2) . .
C5 C6 C7 C2 5(2) . .
C5 C6 C7 C1 -175.3(19) . .
O3 C1 C7 C2 -175.0(18) . .
O2 C1 C7 C2 14(3) . .
O3 C1 C7 C6 5(4) . .
O2 C1 C7 C6 -166.3(16) . .
C6 C5 C9 C10 177.7(16) . .
C4 C5 C9 C10 -0.8(11) . .
C6 C5 C9 C14 -3(2) . .
C4 C5 C9 C14 178.6(8) . .
C14 C9 C10 N1 -179.7(9) . .
C5 C9 C10 N1 -0.3(9) . .
C14 C9 C10 C11 0.0 . .
C5 C9 C10 C11 179.5(8) . .
N1 C10 C11 C12 179.7(11) . .
C9 C10 C11 C12 0.0 . .
C10 C11 C12 C13 0.0 . .
C11 C12 C13 C14 0.0 . .
C11 C12 C13 C15 -178.6(15) . .
C12 C13 C14 C9 0.0 . .
C15 C13 C14 C9 178.6(15) . .
C10 C9 C14 C13 0.0 . .
C5 C9 C14 C13 -179.3(11) . .
C12 C13 C15 O6 169(2) . 5_665
C14 C13 C15 O6 -10(3) . 5_665
C12 C13 C15 O7 -14(3) . 5_665
C14 C13 C15 O7 167.5(17) . 5_665
C36 C31 C32 C33 0.0 . .
C36 C31 C32 C30 174.6(15) . .
O4 C30 C32 C33 -12(3) . .
O5 C30 C32 C33 176.4(15) . .
O4 C30 C32 C31 173.6(18) . .
O5 C30 C32 C31 2(3) . .
C31 C32 C33 C34 0.0 . .
C30 C32 C33 C34 -174.8(14) . .
C32 C33 C34 C35 0.0 . .
C32 C33 C34 C39 -171.8(13) . .
C33 C34 C35 N2 -163.0(12) . .
C39 C34 C35 N2 10.9(12) . .
C33 C34 C35 C36 0.0 . .
C39 C34 C35 C36 173.8(9) . .
N2 C35 C36 C31 158.7(15) . .
C34 C35 C36 C31 0.0 . .
C32 C31 C36 C35 0.0 . .
C43 C38 C39 C40 0.0 . .
C43 C38 C39 C34 -167.2(14) . .
C33 C34 C39 C38 -19.9(18) . .
C35 C34 C39 C38 167.4(10) . .
C33 C34 C39 C40 171.5(9) . .
C35 C34 C39 C40 -1.1(7) . .
C38 C39 C40 N2 179.5(15) . .
C34 C39 C40 N2 -9.7(12) . .
C38 C39 C40 C41 0.0 . .
C34 C39 C40 C41 170.7(9) . .
N2 C40 C41 C42 -179.5(17) . .
C39 C40 C41 C42 0.0 . .
C40 C41 C42 C43 0.0 . .
C41 C42 C43 C38 0.0 . .
C41 C42 C43 C44 172.3(16) . .
C39 C38 C43 C42 0.0 . .
C39 C38 C43 C44 -171.3(19) . .
C42 C43 C44 O13 2(4) . .
C38 C43 C44 O13 174(2) . .
C42 C43 C44 O12 173.2(16) . .
C38 C43 C44 O12 -15(3) . .
C56 C51 C52 C53 0.0 . .
C56 C51 C52 C50 -179.9(7) . .
O10 C50 C52 C53 -170(2) . .
O11 C50 C52 C53 8.3(17) . .
O10 C50 C52 C51 10(2) . .
O11 C50 C52 C51 -171.9(13) . .
C51 C52 C53 C54 0.0 . .
C50 C52 C53 C54 179.8(10) . .
C52 C53 C54 C55 0.0 . .
C52 C53 C54 C58 -162.3(17) . .
C53 C54 C55 C56 0.0 . .
C58 C54 C55 C56 166.8(12) . .
C53 C54 C55 N3 -163.6(14) . .
C58 C54 C55 N3 3.3(15) . .
C54 C55 C56 C51 0.0 . .
N3 C55 C56 C51 161.5(16) . .
C52 C51 C56 C55 0.0 . .
C62 C57 C58 C59 0.0 . .
C62 C57 C58 C54 -177.2(15) . .
C55 C54 C58 C59 6.7(9) . .
C53 C54 C58 C59 170.9(12) . .
C55 C54 C58 C57 -175.9(11) . .
C53 C54 C58 C57 -12(2) . .
C57 C58 C59 C60 0.0 . .
C54 C58 C59 C60 177.7(12) . .
C57 C58 C59 N3 166.6(16) . .
C54 C58 C59 N3 -15.6(14) . .
C58 C59 C60 C61 0.0 . .
N3 C59 C60 C61 -165.2(17) . .
C59 C60 C61 C62 0.0 . .
C60 C61 C62 C57 0.0 . .
C60 C61 C62 C63 170(3) . .
C58 C57 C62 C61 0.0 . .
C58 C57 C62 C63 -169(3) . .
C61 C62 C63 O15 14(7) . .
C57 C62 C63 O15 -176(4) . .
C61 C62 C63 O16 175(2) . .
C57 C62 C63 O16 -15(5) . .
C76 C71 C72 C73 -3.2(11) . .
C76 C71 C72 C70 -173.4(17) . .
O8 C70 C72 C73 -3(2) . .
O9 C70 C72 C73 161.5(15) . .
O8 C70 C72 C71 165.3(12) . .
O9 C70 C72 C71 -30(2) . .
C71 C72 C73 C74 0.6(15) . .
C70 C72 C73 C74 170.5(19) . .
C72 C73 C74 C75 -2(3) . .
C73 C74 C75 C76 5(4) . .
C73 C74 C75 N4 -180(3) . .
N4 C75 C76 C79 5(3) . .
C74 C75 C76 C79 -178.0(19) . .
N4 C75 C76 C71 176.6(17) . .
C74 C75 C76 C71 -7(4) . .
C72 C71 C76 C75 7(3) . .
C72 C71 C76 C79 175.9(17) . .
C82 C77 C78 C79 -2(3) . .
C83 C77 C78 C79 -177(2) . .
C77 C78 C79 C76 177(2) . .
C77 C78 C79 C80 3(4) . .
C75 C76 C79 C78 -179(3) . .
C71 C76 C79 C78 11(5) . .
C75 C76 C79 C80 -4(3) . .
C71 C76 C79 C80 -173.9(19) . .
C78 C79 C80 N4 178(2) . .
C76 C79 C80 N4 2(3) . .
C78 C79 C80 C81 1(4) . .
C76 C79 C80 C81 -175(2) . .
N4 C80 C81 C82 179(3) . .
C79 C80 C81 C82 -4(4) . .
C80 C81 C82 C77 6(5) . .
C78 C77 C82 C81 -3(5) . .
C83 C77 C82 C81 172(3) . .
C78 C77 C83 O18 -8(5) . .
C82 C77 C83 O18 178(2) . .
C78 C77 C83 O17 -158(2) . 2_665
C82 C77 C83 O17 28(5) . 2_665
O3 C1 O2 Zn3 14(8) . .
C7 C1 O2 Zn3 175.1(10) . .
O2 C1 O3 Zn2 -22(8) . .
C7 C1 O3 Zn2 177.1(10) . .
O5 C30 O4 Zn2 3(4) . .
C32 C30 O4 Zn2 -168.7(9) . .
O4 C30 O5 Zn1 16(4) . .
C32 C30 O5 Zn1 -171.4(9) . .
O9 C70 O8 Zn1 26(4) . .
C72 C70 O8 Zn1 -173.8(7) . .
O8 C70 O9 Zn3 -21(4) . .
C72 C70 O9 Zn3 179.9(9) . .
O11 C50 O10 Zn4 24(4) . .
C52 C50 O10 Zn4 -157.8(10) . .
O10 C50 O11 Zn3 14(3) . .
C52 C50 O11 Zn3 -164.3(7) . .
O13 C44 O12 Zn4 -44(4) . 5_665
C43 C44 O12 Zn4 144.0(11) . 5_665
O12 C44 O13 Zn2 5(4) . 5_665
C43 C44 O13 Zn2 175(2) . 5_665
O16 C63 O15 Zn6 25(8) . .
C62 C63 O15 Zn6 -174.7(17) . .
O15 C63 O16 Zn5 -28(7) . .
C62 C63 O16 Zn5 168.7(14) . .
O17 C83 O18 Zn5 -36(5) 2_665 .
C77 C83 O18 Zn5 178.6(13) . .
C15 O7 Zn1 O8 -137.4(19) 9_564 .
C15 O7 Zn1 O5 112.1(19) 9_564 .
C15 O7 Zn1 O1 -14(2) 9_564 .
C15 O7 Zn1 Zn2 24(2) 9_564 .
C70 O8 Zn1 O7 109.1(17) . .
C70 O8 Zn1 O5 -138.2(17) . .
C70 O8 Zn1 O1 -19.2(19) . .
C70 O8 Zn1 Zn2 -55.9(18) . .
C30 O5 Zn1 O7 -147.6(18) . .
C30 O5 Zn1 O8 99.2(19) . .
C30 O5 Zn1 O1 -18(2) . .
C30 O5 Zn1 Zn2 -16.6(18) . .
Zn2 O1 Zn1 O7 126.6(6) . .
Zn3 O1 Zn1 O7 -110.9(6) . .
Zn4 O1 Zn1 O7 7.9(9) . .
Zn2 O1 Zn1 O8 -110.8(6) . .
Zn3 O1 Zn1 O8 11.7(8) . .
Zn4 O1 Zn1 O8 130.5(6) . .
Zn2 O1 Zn1 O5 3.2(7) . .
Zn3 O1 Zn1 O5 125.7(6) . .
Zn4 O1 Zn1 O5 -115.5(6) . .
Zn3 O1 Zn1 Zn2 122.5(9) . .
Zn4 O1 Zn1 Zn2 -118.7(9) . .
Zn3 O1 Zn2 O13 123.6(7) . 9_564
Zn1 O1 Zn2 O13 -115.2(7) . 9_564
Zn4 O1 Zn2 O13 3.5(10) . 9_564
Zn3 O1 Zn2 O4 -113.6(6) . .
Zn1 O1 Zn2 O4 7.6(7) . .
Zn4 O1 Zn2 O4 126.2(6) . .
Zn3 O1 Zn2 O3 -3.6(8) . .
Zn1 O1 Zn2 O3 117.6(6) . .
Zn4 O1 Zn2 O3 -123.7(6) . .
Zn1 O1 Zn2 Zn3 121.2(8) . .
Zn4 O1 Zn2 Zn3 -120.1(10) . .
Zn3 O1 Zn2 Zn1 -121.2(8) . .
Zn4 O1 Zn2 Zn1 118.7(9) . .
C30 O4 Zn2 O13 120(3) . 9_564
C30 O4 Zn2 O1 -16(3) . .
C30 O4 Zn2 O3 -134(3) . .
C30 O4 Zn2 Zn3 -52(3) . .
C30 O4 Zn2 Zn1 -11(2) . .
C1 O3 Zn2 O13 -126(2) . 9_564
C1 O3 Zn2 O1 12(2) . .
C1 O3 Zn2 O4 129(2) . .
C1 O3 Zn2 Zn3 10(2) . .
C1 O3 Zn2 Zn1 52(2) . .
O7 Zn1 Zn2 O13 20.0(8) . 9_564
O8 Zn1 Zn2 O13 -179.6(7) . 9_564
O5 Zn1 Zn2 O13 -80.9(7) . 9_564
O1 Zn1 Zn2 O13 96.0(9) . 9_564
O7 Zn1 Zn2 O1 -76.0(8) . .
O8 Zn1 Zn2 O1 84.4(7) . .
O5 Zn1 Zn2 O1 -176.9(7) . .
O7 Zn1 Zn2 O4 111.4(6) . .
O8 Zn1 Zn2 O4 -88.2(5) . .
O5 Zn1 Zn2 O4 10.5(4) . .
O1 Zn1 Zn2 O4 -172.6(7) . .
O7 Zn1 Zn2 O3 -157.6(6) . .
O8 Zn1 Zn2 O3 2.8(6) . .
O5 Zn1 Zn2 O3 101.5(6) . .
O1 Zn1 Zn2 O3 -81.6(8) . .
O7 Zn1 Zn2 Zn3 -109.4(5) . .
O8 Zn1 Zn2 Zn3 51.0(4) . .
O5 Zn1 Zn2 Zn3 149.7(3) . .
O1 Zn1 Zn2 Zn3 -33.4(6) . .
C50 O11 Zn3 O1 -17.0(15) . .
C50 O11 Zn3 O9 105.5(13) . .
C50 O11 Zn3 O2 -147.2(13) . .
C50 O11 Zn3 Zn2 -54.4(15) . .
Zn2 O1 Zn3 O11 -131.3(6) . .
Zn1 O1 Zn3 O11 108.1(6) . .
Zn4 O1 Zn3 O11 -10.9(9) . .
Zn2 O1 Zn3 O9 112.1(6) . .
Zn1 O1 Zn3 O9 -8.5(8) . .
Zn4 O1 Zn3 O9 -127.5(6) . .
Zn2 O1 Zn3 O2 -2.1(8) . .
Zn1 O1 Zn3 O2 -122.7(6) . .
Zn4 O1 Zn3 O2 118.3(6) . .
Zn1 O1 Zn3 Zn2 -120.6(9) . .
Zn4 O1 Zn3 Zn2 120.4(10) . .
C70 O9 Zn3 O11 -116.5(18) . .
C70 O9 Zn3 O1 10(2) . .
C70 O9 Zn3 O2 130.3(18) . .
C70 O9 Zn3 Zn2 47.4(19) . .
C1 O2 Zn3 O11 136.5(18) . .
C1 O2 Zn3 O1 3(2) . .
C1 O2 Zn3 O9 -117.3(19) . .
C1 O2 Zn3 Zn2 1.5(18) . .
O13 Zn2 Zn3 O11 -14.4(9) 9_564 .
O1 Zn2 Zn3 O11 72.2(8) . .
O4 Zn2 Zn3 O11 154.2(7) . .
O3 Zn2 Zn3 O11 -111.2(7) . .
Zn1 Zn2 Zn3 O11 108.2(6) . .
O13 Zn2 Zn3 O1 -86.6(9) 9_564 .
O4 Zn2 Zn3 O1 82.0(7) . .
O3 Zn2 Zn3 O1 176.6(8) . .
Zn1 Zn2 Zn3 O1 36.0(6) . .
O13 Zn2 Zn3 O9 -171.3(8) 9_564 .
O1 Zn2 Zn3 O9 -84.7(8) . .
O4 Zn2 Zn3 O9 -2.7(6) . .
O3 Zn2 Zn3 O9 91.9(5) . .
Zn1 Zn2 Zn3 O9 -48.7(4) . .
O13 Zn2 Zn3 O2 91.5(7) 9_564 .
O1 Zn2 Zn3 O2 178.0(7) . .
O4 Zn2 Zn3 O2 -100.0(5) . .
O3 Zn2 Zn3 O2 -5.4(4) . .
Zn1 Zn2 Zn3 O2 -146.0(3) . .
C50 O10 Zn4 O1 -48(2) . .
C50 O10 Zn4 O6 -149(2) . .
C50 O10 Zn4 O12 99(3) . 9_564
C50 O10 Zn4 O1W 131(2) . .
C50 O10 Zn4 O2W 41(2) . .
Zn2 O1 Zn4 O10 151.1(7) . .
Zn3 O1 Zn4 O10 29.0(8) . .
Zn1 O1 Zn4 O10 -90.4(7) . .
Zn2 O1 Zn4 O6 -117.0(7) . .
Zn3 O1 Zn4 O6 121.0(7) . .
Zn1 O1 Zn4 O6 1.5(7) . .
Zn2 O1 Zn4 O12 -21.5(7) . 9_564
Zn3 O1 Zn4 O12 -143.6(7) . 9_564
Zn1 O1 Zn4 O12 97.0(7) . 9_564
Zn2 O1 Zn4 O1W -13(14) . .
Zn3 O1 Zn4 O1W -135(13) . .
Zn1 O1 Zn4 O1W 105(13) . .
Zn2 O1 Zn4 O2W 60.1(6) . .
Zn3 O1 Zn4 O2W -62.0(7) . .
Zn1 O1 Zn4 O2W 178.6(7) . .
C15 O6 Zn4 O10 80(3) 9_564 .
C15 O6 Zn4 O1 -17(3) 9_564 .
C15 O6 Zn4 O12 -112(3) 9_564 9_564
C15 O6 Zn4 O1W 165(3) 9_564 .
C15 O6 Zn4 O2W 179(100) 9_564 .
C83 O17 Zn5 O16 -134(3) 3_565 .
C83 O17 Zn5 O18 114(2) 3_565 .
C83 O17 Zn5 O14 -12(3) 3_565 .
C83 O17 Zn5 Zn6 -46(3) 3_565 .
C63 O16 Zn5 O17 135(3) . .
C63 O16 Zn5 O18 -106(3) . .
C63 O16 Zn5 O14 11(3) . .
C63 O16 Zn5 Zn6 15(3) . .
C83 O18 Zn5 O17 -101(3) . .
C83 O18 Zn5 O16 138(3) . .
C83 O18 Zn5 O14 25(3) . .
C83 O18 Zn5 Zn6 60(3) . .
Zn6 O14 Zn5 O17 -119.0(6) . .
Zn5 O14 Zn5 O17 118.7(8) 2_665 .
Zn5 O14 Zn5 O17 3.3(13) 3_565 .
Zn6 O14 Zn5 O16 6.8(4) . .
Zn5 O14 Zn5 O16 -115.5(11) 2_665 .
Zn5 O14 Zn5 O16 129.1(10) 3_565 .
Zn6 O14 Zn5 O18 115.2(6) . .
Zn5 O14 Zn5 O18 -7.1(14) 2_665 .
Zn5 O14 Zn5 O18 -122.5(8) 3_565 .
Zn5 O14 Zn5 Zn6 -122.3(10) 2_665 .
Zn5 O14 Zn5 Zn6 122.3(10) 3_565 .
Zn5 O14 Zn6 O15 -10.2(5) 2_665 2_665
Zn5 O14 Zn6 O15 -130.2(5) . 2_665
Zn5 O14 Zn6 O15 109.8(5) 3_565 2_665
Zn5 O14 Zn6 O15 109.8(5) 2_665 .
Zn5 O14 Zn6 O15 -10.2(5) . .
Zn5 O14 Zn6 O15 -130.2(5) 3_565 .
Zn5 O14 Zn6 O15 -130.2(5) 2_665 3_565
Zn5 O14 Zn6 O15 109.8(5) . 3_565
Zn5 O14 Zn6 O15 -10.2(5) 3_565 3_565
C63 O15 Zn6 O14 -5(5) . .
C63 O15 Zn6 O15 117(5) . 2_665
C63 O15 Zn6 O15 -128(5) . 3_565
C63 O15 Zn6 Zn5 34(5) . 2_665
C63 O15 Zn6 Zn5 -12(5) . .
C63 O15 Zn6 Zn5 -42(5) . 3_565
O17 Zn5 Zn6 O14 77.4(6) . .
O16 Zn5 Zn6 O14 -173.3(4) . .
O18 Zn5 Zn6 O14 -81.1(5) . .
O17 Zn5 Zn6 O15 146.8(9) . 2_665
O16 Zn5 Zn6 O15 -104.0(7) . 2_665
O18 Zn5 Zn6 O15 -11.7(9) . 2_665
O14 Zn5 Zn6 O15 69.3(7) . 2_665
O17 Zn5 Zn6 O15 -112.3(8) . .
O16 Zn5 Zn6 O15 -3.0(5) . .
O18 Zn5 Zn6 O15 89.2(7) . .
O14 Zn5 Zn6 O15 170.3(5) . .
O17 Zn5 Zn6 O15 -10.1(9) . 3_565
O16 Zn5 Zn6 O15 99.2(7) . 3_565
O18 Zn5 Zn6 O15 -168.6(8) . 3_565
O14 Zn5 Zn6 O15 -87.5(7) . 3_565
O17 Zn5 Zn6 Zn5 112.9(6) . 2_665
O16 Zn5 Zn6 Zn5 -137.8(4) . 2_665
O18 Zn5 Zn6 Zn5 -45.6(5) . 2_665
O14 Zn5 Zn6 Zn5 35.46(4) . 2_665
O17 Zn5 Zn6 Zn5 42.0(6) . 3_565
O16 Zn5 Zn6 Zn5 151.2(4) . 3_565
O18 Zn5 Zn6 Zn5 -116.5(5) . 3_565
O14 Zn5 Zn6 Zn5 -35.46(4) . 3_565
C11 C10 N1 C4 -178.3(9) . .
C9 C10 N1 C4 1.4(14) . .
C3 C4 N1 C10 -171.7(17) . .
C5 C4 N1 C10 -1.8(18) . .
C41 C40 N2 C35 -163.6(9) . .
C39 C40 N2 C35 16.9(17) . .
C36 C35 N2 C40 -177.9(11) . .
C34 C35 N2 C40 -17.1(17) . .
C60 C59 N3 C55 -178.3(11) . .
C58 C59 N3 C55 15.7(17) . .
C54 C55 N3 C59 -11.3(18) . .
C56 C55 N3 C59 -173.9(12) . .
C81 C80 N4 C75 178(3) . .
C79 C80 N4 C75 2(4) . .
C76 C75 N4 C80 -4(4) . .
C74 C75 N4 C80 -180(3) . .

loop_
_platon_squeeze_void_nr
_platon_squeeze_void_average_x
_platon_squeeze_void_average_y
_platon_squeeze_void_average_z
_platon_squeeze_void_volume
_platon_squeeze_void_count_electrons
_platon_squeeze_void_content
1 -0.006 -0.004 -0.001 48632 13515 ' '
